data_1562468
loop_
_publ_author_name
'Davern, Carolynn M.'
'Lowe, Brandon D.'
'Rosfi, Adam'
'Ison, Elon A.'
'Proulx, Caroline'

_publ_section_title
;
 Submonomer Synthesis of Peptoids Containing trans-inducing N-imino- and
 N-alkylamino-glycines
;
_journal_name_full 'Chemical Science'
_journal_paper_doi 10.1039/D1SC00717C
_journal_year 2021
_chemical_formula_moiety 'C17 H20 F3 N3 O2'
_chemical_formula_sum 'C17 H20 F3 N3 O2'
_chemical_formula_weight 355.36
_chemical_name_common BL-1-021
_space_group_crystal_system triclinic
_space_group_IT_number 2
_space_group_name_Hall '-P 1'
_space_group_name_H-M_alt 'P -1'
_atom_sites_solution_hydrogens geom
_atom_sites_solution_primary dual
_atom_sites_solution_secondary difmap
_audit_update_record
;
2021-02-04 deposited with the CCDC.	2021-05-10 downloaded from the CCDC.
;
_cell_angle_alpha 105.2980(10)
_cell_angle_beta 96.9290(10)
_cell_angle_gamma 91.0110(10)
_cell_formula_units_Z 2
_cell_length_a 5.10660(10)
_cell_length_b 10.9857(2)
_cell_length_c 15.6081(3)
_cell_measurement_reflns_used 614
_cell_measurement_temperature 100.(2)
_cell_measurement_theta_max 50.6565
_cell_measurement_theta_min 2.9702
_cell_volume 837.29(3)
_computing_cell_refinement 'SAINT V8.40A (Bruker AXS Inc., 2018)'
_computing_data_collection 'Bruker Instrument Service, BIS, v.6.2.10 (Bruker AXS Inc., 2018)'
_computing_data_reduction 'SAINT V8.40A (Bruker AXS Inc., 2018)'
_computing_molecular_graphics 'shelXle (C.B. Huebschle, 2019)'
_computing_structure_refinement 'SHELXL-2018/3 (Sheldrick, 2015)'
_computing_structure_solution 'XT, VERSION 2014/5 (Sheldrick, 2015)'
_diffrn_ambient_temperature 100.(2)
_diffrn_detector_area_resol_mean 7.3910
_diffrn_measured_fraction_theta_full 0.975
_diffrn_measured_fraction_theta_max 0.975
_diffrn_measurement_device_type 'Bruker D8 VENTURE'
_diffrn_measurement_method 'omega and phi scans'
_diffrn_radiation_monochromator 'multilayer mirror'
_diffrn_radiation_type 'Cu K\a'
_diffrn_radiation_wavelength 1.54178
_diffrn_reflns_av_R_equivalents 0.0392
_diffrn_reflns_av_unetI/netI 0.0216
_diffrn_reflns_limit_h_max 5
_diffrn_reflns_limit_h_min -6
_diffrn_reflns_limit_k_max 13
_diffrn_reflns_limit_k_min -13
_diffrn_reflns_limit_l_max 19
_diffrn_reflns_limit_l_min -19
_diffrn_reflns_number 26360
_diffrn_reflns_theta_full 77.41
_diffrn_reflns_theta_max 77.41
_diffrn_reflns_theta_min 2.96
_diffrn_source 'microfocus sealed tube'
_diffrn_source_type 'Incoatec I\mS 3.0'
_exptl_absorpt_coefficient_mu 0.994
_exptl_absorpt_correction_T_max 0.97
_exptl_absorpt_correction_T_min 0.87
_exptl_absorpt_correction_type multi-scan
_exptl_absorpt_process_details
;
SADABS-2016/2 - Bruker AXS area detector scaling and absorption correction
(Bruker AXS Inc., 2016)
;
_exptl_crystal_colour colourless
_exptl_crystal_density_diffrn 1.410
_exptl_crystal_density_method 'not measured'
_exptl_crystal_description needle
_exptl_crystal_F_000 372
_exptl_crystal_size_max 0.228
_exptl_crystal_size_mid 0.056
_exptl_crystal_size_min 0.033
_refine_diff_density_max 0.294
_refine_diff_density_min -0.279
_refine_ls_extinction_method none
_refine_ls_goodness_of_fit_ref 1.043
_refine_ls_hydrogen_treatment constr
_refine_ls_matrix_type full
_refine_ls_number_parameters 227
_refine_ls_number_reflns 3472
_refine_ls_number_restraints 0
_refine_ls_restrained_S_all 1.043
_refine_ls_R_factor_all 0.0424
_refine_ls_R_factor_gt 0.0368
_refine_ls_shift/su_max 0.000
_refine_ls_shift/su_mean 0.000
_refine_ls_structure_factor_coef Fsqd
_refine_ls_weighting_details 'w=1/[\s^2^(Fo^2^)+(0.0422P)^2^+0.3645P] where P=(Fo^2^+2Fc^2^)/3'
_refine_ls_weighting_scheme calc
_refine_ls_wR_factor_gt 0.0938
_refine_ls_wR_factor_ref 0.0984
_reflns_number_gt 3044
_reflns_number_total 3472
_reflns_threshold_expression 'I > 2\s(I)'
_cod_data_source_file d1sc00717c3.cif
_cod_data_source_block rs003
_cod_depositor_comments
;
The following automatic conversions were performed:

data item '_exptl_absorpt_correction_type' value 'Multi-Scan' was
changed to 'multi-scan' in accordance with the
/home/data/users/saulius/crontab/automatic-downloads/rss-feeds/RSC/lib/dictionaries/cif_core.dic
dictionary named 'cif_core.dic' version 2.4.2 last updated on
2011-04-26.

Automatic conversion script
Id: cif_fix_values 7556 2019-12-06 15:28:31Z antanas 
;
_cod_database_code 1562468

loop_
_space_group_symop_operation_xyz
'x, y, z'
'-x, -y, -z'

loop_
_atom_site_type_symbol
_atom_site_label
_atom_site_fract_x
_atom_site_fract_y
_atom_site_fract_z
_atom_site_U_iso_or_equiv
_atom_site_adp_type
_atom_site_calc_flag
_atom_site_refinement_flags_adp
_atom_site_refinement_flags_occupancy
_atom_site_refinement_flags_posn
_atom_site_occupancy
_atom_site_disorder_assembly
_atom_site_disorder_group
O O1 0.12771(18) 0.59947(8) 0.22586(6) 0.0276(2) Uani d . . . 1 . .
F F1 1.0677(2) 0.22989(13) 0.58839(7) 0.0634(4) Uani d . . . 1 . .
N N1 0.29848(19) 0.38182(9) 0.12841(7) 0.0191(2) Uani d . . . 1 . .
C C1 0.3014(2) 0.61283(11) 0.18073(8) 0.0189(2) Uani d . . . 1 . .
O O2 -0.07236(17) 0.34957(9) 0.02894(6) 0.0263(2) Uani d . . . 1 . .
F F2 1.4273(2) 0.31792(10) 0.56979(6) 0.0510(3) Uani d . . . 1 . .
N N2 0.43640(19) 0.34054(9) 0.19592(7) 0.0193(2) Uani d . . . 1 . .
C C2 0.3737(2) 0.49864(11) 0.10867(8) 0.0194(2) Uani d . . . 1 . .
H H2A 0.28187 0.500501 0.049454 0.023 Uiso calc U . R 1 . .
H H2AB 0.566298 0.502787 0.106117 0.023 Uiso calc U . R 1 . .
C C9 1.0703(3) 0.28555(13) 0.45291(8) 0.0266(3) Uani d . . . 1 . .
F F3 1.31531(19) 0.12708(9) 0.49624(7) 0.0463(2) Uani d . . . 1 . .
N N3 0.4315(2) 0.72446(10) 0.19070(7) 0.0222(2) Uani d . . . 1 . .
C C3 0.0698(2) 0.31338(11) 0.08508(8) 0.0202(2) Uani d . . . 1 . .
C C4 0.0089(2) 0.19203(12) 0.10819(9) 0.0238(3) Uani d . . . 1 . .
H H4A -0.168119 0.158068 0.079302 0.036 Uiso calc U . R 1 . .
H H4B 0.015734 0.208554 0.17329 0.036 Uiso calc U . R 1 . .
H H4C 0.139326 0.130558 0.087016 0.036 Uiso calc U . R 1 . .
C C5 0.6364(2) 0.40808(11) 0.24358(8) 0.0199(2) Uani d . . . 1 . .
H H5 0.688908 0.485113 0.232178 0.024 Uiso calc U . R 1 . .
C C6 0.7834(2) 0.36477(11) 0.31602(8) 0.0200(2) Uani d . . . 1 . .
C C7 1.0186(2) 0.42924(13) 0.36055(9) 0.0262(3) Uani d . . . 1 . .
H H7 1.081986 0.500595 0.344099 0.031 Uiso calc U . R 1 . .
C C8 1.1610(3) 0.38954(14) 0.42902(9) 0.0315(3) Uani d . . . 1 . .
H H8 1.32114 0.434015 0.45945 0.038 Uiso calc U . R 1 . .
C C10 0.8358(3) 0.22004(13) 0.40867(9) 0.0283(3) Uani d . . . 1 . .
H H10 0.774383 0.148096 0.424853 0.034 Uiso calc U . R 1 . .
C C11 0.6928(3) 0.26000(12) 0.34116(9) 0.0263(3) Uani d . . . 1 . .
H H11 0.531436 0.215968 0.311538 0.032 Uiso calc U . R 1 . .
C C12 1.2197(3) 0.24097(16) 0.52669(10) 0.0356(3) Uani d . . . 1 . .
C C13 0.3872(3) 0.83342(12) 0.26346(9) 0.0267(3) Uani d . . . 1 . .
H H13A 0.545913 0.852523 0.308871 0.032 Uiso calc U . R 1 . .
H H13B 0.236848 0.81296 0.292656 0.032 Uiso calc U . R 1 . .
C C14 0.3293(3) 0.94812(13) 0.22978(12) 0.0381(4) Uani d . . . 1 . .
H H14A 0.311999 1.02176 0.281035 0.046 Uiso calc U . R 1 . .
H H14B 0.159819 0.932743 0.189497 0.046 Uiso calc U . R 1 . .
C C15 0.5504(3) 0.97685(13) 0.17930(11) 0.0309(3) Uani d . . . 1 . .
H H15A 0.505473 1.049155 0.154526 0.037 Uiso calc U . R 1 . .
H H15B 0.716751 1.000083 0.220876 0.037 Uiso calc U . R 1 . .
C C16 0.5873(3) 0.86173(15) 0.10388(9) 0.0364(3) Uani d . . . 1 . .
H H16A 0.426897 0.844407 0.059214 0.044 Uiso calc U . R 1 . .
H H16B 0.737865 0.879158 0.07365 0.044 Uiso calc U . R 1 . .
C C17 0.6388(3) 0.74647(13) 0.13824(10) 0.0343(3) Uani d . . . 1 . .
H H17A 0.645111 0.671452 0.086952 0.041 Uiso calc U . R 1 . .
H H17B 0.812308 0.758836 0.176136 0.041 Uiso calc U . R 1 . .

loop_
_atom_site_aniso_label
_atom_site_aniso_U_11
_atom_site_aniso_U_22
_atom_site_aniso_U_33
_atom_site_aniso_U_12
_atom_site_aniso_U_13
_atom_site_aniso_U_23
O1 0.0293(5) 0.0232(4) 0.0331(5) -0.0006(3) 0.0154(4) 0.0077(4)
F1 0.0461(6) 0.1247(10) 0.0403(5) 0.0244(6) 0.0157(4) 0.0531(6)
N1 0.0206(5) 0.0176(5) 0.0204(5) 0.0012(4) 0.0016(4) 0.0076(4)
C1 0.0192(5) 0.0193(6) 0.0200(6) 0.0026(4) 0.0025(4) 0.0086(5)
O2 0.0251(4) 0.0279(5) 0.0269(5) 0.0002(3) -0.0027(3) 0.0121(4)
F2 0.0477(6) 0.0657(7) 0.0381(5) 0.0017(5) -0.0161(4) 0.0207(5)
N2 0.0202(5) 0.0200(5) 0.0190(5) 0.0038(4) 0.0028(4) 0.0070(4)
C2 0.0216(6) 0.0181(6) 0.0203(6) 0.0008(4) 0.0043(4) 0.0076(5)
C9 0.0252(6) 0.0373(7) 0.0199(6) 0.0084(5) 0.0054(5) 0.0106(5)
F3 0.0467(5) 0.0504(6) 0.0485(5) 0.0153(4) 0.0003(4) 0.0268(5)
N3 0.0264(5) 0.0198(5) 0.0219(5) -0.0010(4) 0.0094(4) 0.0054(4)
C3 0.0198(5) 0.0204(6) 0.0206(6) 0.0024(4) 0.0040(4) 0.0052(5)
C4 0.0230(6) 0.0227(6) 0.0258(6) -0.0018(4) 0.0001(5) 0.0083(5)
C5 0.0205(5) 0.0191(6) 0.0211(6) 0.0017(4) 0.0051(4) 0.0061(5)
C6 0.0200(6) 0.0217(6) 0.0184(6) 0.0033(4) 0.0052(4) 0.0044(5)
C7 0.0247(6) 0.0307(7) 0.0241(6) -0.0027(5) 0.0027(5) 0.0095(5)
C8 0.0251(6) 0.0428(8) 0.0264(7) -0.0048(5) -0.0024(5) 0.0118(6)
C10 0.0297(7) 0.0295(7) 0.0292(7) 0.0039(5) 0.0047(5) 0.0136(6)
C11 0.0245(6) 0.0262(6) 0.0289(7) -0.0013(5) -0.0001(5) 0.0103(5)
C12 0.0298(7) 0.0534(9) 0.0283(7) 0.0092(6) 0.0046(5) 0.0183(7)
C13 0.0318(7) 0.0223(6) 0.0255(6) -0.0018(5) 0.0109(5) 0.0026(5)
C14 0.0247(7) 0.0243(7) 0.0717(11) 0.0040(5) 0.0188(7) 0.0184(7)
C15 0.0207(6) 0.0255(7) 0.0529(9) 0.0011(5) 0.0057(6) 0.0213(6)
C16 0.0419(8) 0.0430(8) 0.0251(7) -0.0208(6) -0.0004(6) 0.0141(6)
C17 0.0435(8) 0.0211(6) 0.0400(8) -0.0046(5) 0.0263(6) 0.0020(6)

loop_
_atom_type_symbol
_atom_type_description
_atom_type_scat_dispersion_real
_atom_type_scat_dispersion_imag
_atom_type_scat_source
C C 0.0181 0.0091 'International Tables Vol C Tables 4.2.6.8 and 6.1.1.4'
H H 0.0000 0.0000 'International Tables Vol C Tables 4.2.6.8 and 6.1.1.4'
F F 0.0727 0.0534 'International Tables Vol C Tables 4.2.6.8 and 6.1.1.4'
N N 0.0311 0.0180 'International Tables Vol C Tables 4.2.6.8 and 6.1.1.4'
O O 0.0492 0.0322 'International Tables Vol C Tables 4.2.6.8 and 6.1.1.4'

loop_
_geom_angle_atom_site_label_1
_geom_angle_atom_site_label_2
_geom_angle_atom_site_label_3
_geom_angle_site_symmetry_1
_geom_angle_site_symmetry_3
_geom_angle
_geom_angle_publ_flag
C3 N1 N2 . . 116.97(9) ?
C3 N1 C2 . . 120.59(10) ?
N2 N1 C2 . . 122.19(9) ?
O1 C1 N3 . . 123.01(11) ?
O1 C1 C2 . . 119.18(10) ?
N3 C1 C2 . . 117.81(10) ?
C5 N2 N1 . . 118.95(10) ?
N1 C2 C1 . . 110.44(9) ?
N1 C2 H2A . . 109.6 ?
C1 C2 H2A . . 109.6 ?
N1 C2 H2AB . . 109.6 ?
C1 C2 H2AB . . 109.6 ?
H2A C2 H2AB . . 108.1 ?
C8 C9 C10 . . 120.24(12) ?
C8 C9 C12 . . 121.18(13) ?
C10 C9 C12 . . 118.58(13) ?
C1 N3 C13 . . 119.98(10) ?
C1 N3 C17 . . 125.47(10) ?
C13 N3 C17 . . 114.34(10) ?
O2 C3 N1 . . 120.51(11) ?
O2 C3 C4 . . 122.23(11) ?
N1 C3 C4 . . 117.23(10) ?
C3 C4 H4A . . 109.5 ?
C3 C4 H4B . . 109.5 ?
H4A C4 H4B . . 109.5 ?
C3 C4 H4C . . 109.5 ?
H4A C4 H4C . . 109.5 ?
H4B C4 H4C . . 109.5 ?
N2 C5 C6 . . 119.16(11) ?
N2 C5 H5 . . 120.4 ?
C6 C5 H5 . . 120.4 ?
C7 C6 C11 . . 119.17(11) ?
C7 C6 C5 . . 119.28(11) ?
C11 C6 C5 . . 121.56(11) ?
C8 C7 C6 . . 120.18(12) ?
C8 C7 H7 . . 119.9 ?
C6 C7 H7 . . 119.9 ?
C9 C8 C7 . . 120.11(12) ?
C9 C8 H8 . . 119.9 ?
C7 C8 H8 . . 119.9 ?
C11 C10 C9 . . 119.74(12) ?
C11 C10 H10 . . 120.1 ?
C9 C10 H10 . . 120.1 ?
C10 C11 C6 . . 120.55(12) ?
C10 C11 H11 . . 119.7 ?
C6 C11 H11 . . 119.7 ?
F1 C12 F2 . . 106.85(12) ?
F1 C12 F3 . . 106.20(13) ?
F2 C12 F3 . . 106.04(12) ?
F1 C12 C9 . . 112.05(11) ?
F2 C12 C9 . . 113.17(13) ?
F3 C12 C9 . . 112.06(12) ?
N3 C13 C14 . . 111.43(11) ?
N3 C13 H13A . . 109.3 ?
C14 C13 H13A . . 109.3 ?
N3 C13 H13B . . 109.3 ?
C14 C13 H13B . . 109.3 ?
H13A C13 H13B . . 108.0 ?
C13 C14 C15 . . 110.42(11) ?
C13 C14 H14A . . 109.6 ?
C15 C14 H14A . . 109.6 ?
C13 C14 H14B . . 109.6 ?
C15 C14 H14B . . 109.6 ?
H14A C14 H14B . . 108.1 ?
C16 C15 C14 . . 109.69(11) ?
C16 C15 H15A . . 109.7 ?
C14 C15 H15A . . 109.7 ?
C16 C15 H15B . . 109.7 ?
C14 C15 H15B . . 109.7 ?
H15A C15 H15B . . 108.2 ?
C17 C16 C15 . . 111.47(11) ?
C17 C16 H16A . . 109.3 ?
C15 C16 H16A . . 109.3 ?
C17 C16 H16B . . 109.3 ?
C15 C16 H16B . . 109.3 ?
H16A C16 H16B . . 108.0 ?
N3 C17 C16 . . 110.93(12) ?
N3 C17 H17A . . 109.5 ?
C16 C17 H17A . . 109.5 ?
N3 C17 H17B . . 109.5 ?
C16 C17 H17B . . 109.5 ?
H17A C17 H17B . . 108.0 ?

loop_
_geom_bond_atom_site_label_1
_geom_bond_atom_site_label_2
_geom_bond_site_symmetry_2
_geom_bond_distance
_geom_bond_publ_flag
O1 C1 . 1.2268(14) ?
F1 C12 . 1.3357(17) ?
N1 C3 . 1.3769(15) ?
N1 N2 . 1.3771(13) ?
N1 C2 . 1.4523(14) ?
C1 N3 . 1.3472(15) ?
C1 C2 . 1.5320(16) ?
O2 C3 . 1.2222(15) ?
F2 C12 . 1.3368(19) ?
N2 C5 . 1.2830(16) ?
C2 H2A . 0.99 ?
C2 H2AB . 0.99 ?
C9 C8 . 1.381(2) ?
C9 C10 . 1.3914(19) ?
C9 C12 . 1.4991(18) ?
F3 C12 . 1.3392(18) ?
N3 C13 . 1.4587(16) ?
N3 C17 . 1.4679(15) ?
C3 C4 . 1.5068(17) ?
C4 H4A . 0.98 ?
C4 H4B . 0.98 ?
C4 H4C . 0.98 ?
C5 C6 . 1.4696(16) ?
C5 H5 . 0.95 ?
C6 C7 . 1.3915(17) ?
C6 C11 . 1.3986(17) ?
C7 C8 . 1.3896(19) ?
C7 H7 . 0.95 ?
C8 H8 . 0.95 ?
C10 C11 . 1.3807(18) ?
C10 H10 . 0.95 ?
C11 H11 . 0.95 ?
C13 C14 . 1.5089(19) ?
C13 H13A . 0.99 ?
C13 H13B . 0.99 ?
C14 C15 . 1.5261(19) ?
C14 H14A . 0.99 ?
C14 H14B . 0.99 ?
C15 C16 . 1.516(2) ?
C15 H15A . 0.99 ?
C15 H15B . 0.99 ?
C16 C17 . 1.515(2) ?
C16 H16A . 0.99 ?
C16 H16B . 0.99 ?
C17 H17A . 0.99 ?
C17 H17B . 0.99 ?

loop_
_geom_torsion_atom_site_label_1
_geom_torsion_atom_site_label_2
_geom_torsion_atom_site_label_3
_geom_torsion_atom_site_label_4
_geom_torsion_site_symmetry_1
_geom_torsion_site_symmetry_2
_geom_torsion_site_symmetry_3
_geom_torsion_site_symmetry_4
_geom_torsion
_geom_torsion_publ_flag
C3 N1 N2 C5 . . . . -173.50(10) ?
C2 N1 N2 C5 . . . . 0.71(16) ?
C3 N1 C2 C1 . . . . 100.21(12) ?
N2 N1 C2 C1 . . . . -73.79(13) ?
O1 C1 C2 N1 . . . . -22.74(15) ?
N3 C1 C2 N1 . . . . 157.97(10) ?
O1 C1 N3 C13 . . . . 6.22(18) ?
C2 C1 N3 C13 . . . . -174.53(10) ?
O1 C1 N3 C17 . . . . -179.41(13) ?
C2 C1 N3 C17 . . . . -0.15(18) ?
N2 N1 C3 O2 . . . . 174.77(10) ?
C2 N1 C3 O2 . . . . 0.46(17) ?
N2 N1 C3 C4 . . . . -6.81(15) ?
C2 N1 C3 C4 . . . . 178.88(10) ?
N1 N2 C5 C6 . . . . 179.67(9) ?
N2 C5 C6 C7 . . . . 172.15(11) ?
N2 C5 C6 C11 . . . . -7.68(17) ?
C11 C6 C7 C8 . . . . 0.07(19) ?
C5 C6 C7 C8 . . . . -179.76(12) ?
C10 C9 C8 C7 . . . . -0.1(2) ?
C12 C9 C8 C7 . . . . -179.83(12) ?
C6 C7 C8 C9 . . . . 0.3(2) ?
C8 C9 C10 C11 . . . . -0.5(2) ?
C12 C9 C10 C11 . . . . 179.26(12) ?
C9 C10 C11 C6 . . . . 0.9(2) ?
C7 C6 C11 C10 . . . . -0.65(19) ?
C5 C6 C11 C10 . . . . 179.18(12) ?
C8 C9 C12 F1 . . . . 126.70(15) ?
C10 C9 C12 F1 . . . . -53.09(19) ?
C8 C9 C12 F2 . . . . 5.80(19) ?
C10 C9 C12 F2 . . . . -173.98(12) ?
C8 C9 C12 F3 . . . . -114.04(15) ?
C10 C9 C12 F3 . . . . 66.18(16) ?
C1 N3 C13 C14 . . . . -129.99(12) ?
C17 N3 C13 C14 . . . . 55.04(15) ?
N3 C13 C14 C15 . . . . -55.48(16) ?
C13 C14 C15 C16 . . . . 56.14(17) ?
C14 C15 C16 C17 . . . . -55.67(16) ?
C1 N3 C17 C16 . . . . 131.63(13) ?
C13 N3 C17 C16 . . . . -53.71(16) ?
C15 C16 C17 N3 . . . . 53.79(16) ?
